data_2003055
loop_
_publ_author_name
' Steve C.F. Au-Yeung'

_publ_section_title
;
 Crystal structures of [18]aneN~6~H~2~K[Co(CN)~6~].4H~2~O,
 [16]aneN~4~H~2~K[Co(CN)~6~] and [12]aneN~4~H~3~[Co(CN)~6~].2H~2~O.
 Insight into the electrostatic and hydrogen-bonding interaction in
 self-assembling supercomplexes
;
_journal_issue 3
_journal_name_full 'Acta Crystallographica Section B'
_journal_page_first 389
_journal_page_last 395
_journal_paper_doi 10.1107/S0108768198014281
_journal_volume 55
_journal_year 1999
_chemical_formula_iupac 'K H2[Co(C N)6](C12 H28 N4)'
_chemical_formula_moiety 'C18 H30 Co K N10'
_chemical_formula_sum 'C18 H30 Co K N10'
_chemical_formula_weight 484.55
_chemical_name_systematic
;
 ?
;
_space_group_IT_number 14
_symmetry_cell_setting monoclinic
_symmetry_space_group_name_Hall '-P 2ybc'
_symmetry_space_group_name_H-M 'P 1 21/c 1'
_audit_creation_method SHELXL
_cell_angle_alpha 90.00
_cell_angle_beta 91.89(3)
_cell_angle_gamma 90.00
_cell_formula_units_Z 4
_cell_length_a 10.675(2)
_cell_length_b 10.516(2)
_cell_length_c 21.051(4)
_cell_measurement_reflns_used 25
_cell_measurement_temperature 293(2)
_cell_measurement_theta_max 15
_cell_measurement_theta_min 5
_cell_volume 2361.9(8)
_computing_cell_refinement 'MSC/AFC Diffractometer Control'
_computing_data_collection 'MSC/AFC Diffractometer Control'
_computing_data_reduction 'MSC/AFC Diffractometer Control'
_computing_molecular_graphics 'SHELXTL-PC (Sheldrick, 1990)'
_computing_structure_refinement 'SHELXTL-PC (Sheldrick, 1990)'
_computing_structure_solution 'SHELXS-86 (Sheldrick, 1990)'
_diffrn_ambient_temperature 293(2)
_diffrn_measurement_device 'Rigaku AFC7R'
_diffrn_measurement_method \w
_diffrn_radiation_monochromator graphite
_diffrn_radiation_source
;
Rigaku RU-200 rotating-anode generator powered at 50kV and 90mA
;
_diffrn_radiation_type MoK\a
_diffrn_radiation_wavelength 0.71073
_diffrn_reflns_av_R_equivalents 0.0211
_diffrn_reflns_av_sigmaI/netI 0.0998
_diffrn_reflns_limit_h_max 13
_diffrn_reflns_limit_h_min 0
_diffrn_reflns_limit_k_max 13
_diffrn_reflns_limit_k_min 0
_diffrn_reflns_limit_l_max 27
_diffrn_reflns_limit_l_min -27
_diffrn_reflns_number 5713
_diffrn_reflns_theta_max 27.50
_diffrn_reflns_theta_min 1.91
_diffrn_standards_decay_% -1.72
_diffrn_standards_interval_count 150
_diffrn_standards_number 3
_exptl_absorpt_coefficient_mu 0.928
_exptl_absorpt_correction_T_max 1.000
_exptl_absorpt_correction_T_min 0.942
_exptl_absorpt_correction_type empirical
_exptl_crystal_colour Yellow
_exptl_crystal_density_diffrn 1.363
_exptl_crystal_description Block
_exptl_crystal_F_000 1016
_exptl_crystal_size_max 0.35
_exptl_crystal_size_mid 0.30
_exptl_crystal_size_min 0.22
_refine_diff_density_max 0.310
_refine_diff_density_min -0.690
_refine_ls_extinction_method none
_refine_ls_goodness_of_fit_obs 1.62
_refine_ls_matrix_type full
_refine_ls_number_parameters 272
_refine_ls_number_reflns 3133
_refine_ls_number_restraints 0
_refine_ls_R_factor_all 0.1070
_refine_ls_R_factor_obs 0.0489
_refine_ls_shift/esd_max 0.082
_refine_ls_shift/esd_mean 0.004
_refine_ls_structure_factor_coef F
_refine_ls_weighting_details w=1/[\s^2^(Fo)+0.0002Fo^2^]
_refine_ls_weighting_scheme calc
_refine_ls_wR_factor_all 0.0625
_refine_ls_wR_factor_obs 0.0582
_reflns_number_observed 3133
_reflns_number_total 5425
_reflns_observed_criterion >4sigma(F)
_cod_data_source_file oa0016.cif
_cod_data_source_block 2
_cod_depositor_comments
;
The following automatic conversions were performed:
'_symmetry_cell_setting' value 'Monoclinic' changed to 'monoclinic'
according to '/home/saulius/struct/CIF-dictionaries/cif_core.dic'
dictionary named 'cif_core.dic' version 2.4.1 from
2010-06-29.

'_exptl_absorpt_correction_type' value 'Empirical' changed to
'empirical' according to
'/home/saulius/struct/CIF-dictionaries/cif_core.dic' dictionary named
'cif_core.dic' version 2.4.1 from 2010-06-29.

Automatic conversion script
Id: cif_fix_enum 1527 2010-12-29 10:47:43Z saulius 

The following automatic conversions were performed:

'_symmetry_cell_setting' value 'Monoclinic' changed to 'monoclinic'
according to /home/saulius/struct/CIF-dictionaries/cif_core.dic
dictionary named 'cif_core.dic' version 2.4.1 from
2010-06-29.

'_exptl_absorpt_correction_type' value 'Empirical'
changed to 'empirical' according to
/home/saulius/struct/CIF-dictionaries/cif_core.dic dictionary named
'cif_core.dic' version 2.4.1 from 2010-06-29.

Automatic conversion script
Id: cif_fix_values 1715 2011-07-08 13:25:40Z adriana 

The following automatic conversions were performed:

'_refine_ls_weighting_scheme' value 'calc
w=1/[\s^2^(Fo)+0.0002Fo^2^]' was changed to 'calc'. New tag
'_refine_ls_weighting_details' was created. The value of the new tag
was set to 'w=1/[\s^2^(Fo)+0.0002Fo^2^]'.

Automatic conversion script
Id: cif_fix_values 3143 2015-03-26 13:38:13Z robertas 
;
_cod_original_sg_symbol_H-M 'P 21/c'
_cod_database_code 2003055

loop_
_symmetry_equiv_pos_as_xyz
'x, y, z'
'-x, y+1/2, -z+1/2'
'-x, -y, -z'
'x, -y-1/2, z-1/2'

loop_
_atom_site_aniso_label
_atom_site_aniso_U_11
_atom_site_aniso_U_22
_atom_site_aniso_U_33
_atom_site_aniso_U_12
_atom_site_aniso_U_13
_atom_site_aniso_U_23
K(1) 0.0500(10) 0.0390(10) 0.0610(10) 0.0030(10) 0.0080(10) 0.0010(10)
Co(1) 0.0250(10) 0.0210(10) 0.0270(10) -0.0050(10) 0.0020(10) 0.0000(10)
C(1) 0.0320(10) 0.0330(10) 0.0360(10) -0.0070(10) -0.0030(10) 0.0010(10)
N(1) 0.0510(10) 0.0360(10) 0.0740(10) -0.0210(10) -0.0010(10) 0.0000(10)
C(2) 0.0270(10) 0.0250(10) 0.0390(10) -0.0050(10) 0.0020(10) -0.0030(10)
N(2) 0.0450(10) 0.0470(10) 0.0380(10) 0.0050(10) 0.0020(10) -0.0030(10)
C(3) 0.0340(10) 0.0300(10) 0.0290(10) 0.0040(10) 0.0040(10) -0.0010(10)
N(3) 0.0650(10) 0.0310(10) 0.0550(10) -0.0110(10) 0.0030(10) -0.0090(10)
C(4) 0.0280(10) 0.0280(10) 0.0390(10) -0.0100(10) 0.0010(10) -0.0010(10)
N(4) 0.0520(10) 0.0470(10) 0.0300(10) -0.0010(10) 0.0010(10) -0.0020(10)
C(5) 0.0370(10) 0.0340(10) 0.0260(10) -0.0050(10) 0.0050(10) 0.0030(10)
N(5) 0.0360(10) 0.0680(10) 0.0460(10) -0.0040(10) 0.0060(10) 0.0150(10)
C(6) 0.0330(10) 0.0260(10) 0.0320(10) 0.0000(10) 0.0010(10) -0.0020(10)
N(6) 0.0280(10) 0.0410(10) 0.0470(10) -0.0020(10) 0.0080(10) 0.0000(10)
N(7) 0.0360(10) 0.0310(10) 0.0250(10) -0.0020(10) 0.0020(10) -0.0050(10)
N(8) 0.0280(10) 0.0370(10) 0.0510(10) -0.0090(10) 0.0020(10) -0.0050(10)
N(9) 0.0390(10) 0.0410(10) 0.0310(10) 0.0080(10) 0.0090(10) 0.0080(10)
N(10) 0.0310(10) 0.0480(10) 0.0380(10) -0.0020(10) 0.0020(10) -0.0080(10)
C(7) 0.0400(10) 0.0330(10) 0.0330(10) -0.0070(10) 0.0000(10) -0.0070(10)
C(8) 0.0350(10) 0.0250(10) 0.0420(10) 0.0040(10) 0.0050(10) -0.0040(10)
C(9) 0.0350(10) 0.0330(10) 0.0410(10) 0.0040(10) 0.0000(10) -0.0010(10)
C(10) 0.0470(10) 0.0320(10) 0.0480(10) -0.0060(10) 0.0140(10) -0.0080(10)
C(11) 0.0480(10) 0.0340(10) 0.0450(10) -0.0010(10) -0.0010(10) 0.0010(10)
C(12) 0.0490(10) 0.0360(10) 0.0430(10) 0.0040(10) 0.0100(10) 0.0030(10)
C(13) 0.0390(10) 0.0370(10) 0.0360(10) -0.0040(10) 0.0040(10) 0.0000(10)
C(14) 0.0340(10) 0.0340(10) 0.0410(10) -0.0020(10) 0.0070(10) 0.0030(10)
C(15) 0.0420(10) 0.0350(10) 0.0350(10) -0.0030(10) 0.0040(10) -0.0050(10)
C(16) 0.0310(10) 0.0450(10) 0.0420(10) -0.0110(10) 0.0000(10) 0.0020(10)
C(17) 0.0430(10) 0.0440(10) 0.0420(10) 0.0020(10) -0.0030(10) -0.0040(10)
C(18) 0.0490(10) 0.0430(10) 0.0510(10) 0.0090(10) -0.0160(10) -0.0060(10)

loop_
_atom_site_label
_atom_site_fract_x
_atom_site_fract_y
_atom_site_fract_z
_atom_site_U_iso_or_equiv
_atom_site_thermal_displace_type
_atom_site_calc_flag
_atom_site_refinement_flags
_atom_site_occupancy
_atom_site_disorder_group
_atom_site_type_symbol
K1 0.18830(10) 0.48270(10) -0.12280(10) 0.0500(10) Uani d . 1 . K
Co1 0.27730(10) 0.79670(10) 0.11540(10) 0.0240(10) Uani d . 1 . Co
C1 0.2340(3) 0.6309(3) 0.0861(2) 0.0340(10) Uani d . 1 . C
N1 0.2133(3) 0.5307(3) 0.0676(2) 0.0540(10) Uani d . 1 . N
C2 0.2784(3) 0.7396(3) 0.2007(2) 0.0300(10) Uani d . 1 . C
N2 0.2797(3) 0.7090(3) 0.2528(2) 0.0430(10) Uani d . 1 . N
C3 0.3258(3) 0.9590(3) 0.1457(2) 0.0310(10) Uani d . 1 . C
N3 0.3537(3) 1.0568(3) 0.1662(2) 0.0500(10) Uani d . 1 . N
C4 0.2689(3) 0.8551(3) 0.0294(2) 0.0320(10) Uani d . 1 . C
N4 0.2573(3) 0.8862(3) -0.0228(2) 0.0430(10) Uani d . 1 . N
C5 0.4495(3) 0.7521(3) 0.1106(2) 0.0320(10) Uani d . 1 . C
N5 0.5526(3) 0.7239(3) 0.1106(2) 0.0500(10) Uani d . 1 . N
C6 0.1073(3) 0.8442(3) 0.1248(2) 0.0310(10) Uani d . 1 . C
N6 0.0073(3) 0.8767(3) 0.1333(2) 0.0390(10) Uani d . 1 . N
N7 0.2863(3) 0.3083(3) -0.0036(2) 0.0310(10) Uani d . 1 . N
H(7) 0.2496 0.3735 0.0163 0.050 Uiso d R 1 . H
H(7N) 0.3238 0.3241 -0.0405 0.050 Uiso d PR 0.5 . H
N8 -0.0723(3) 0.2521(3) 0.1003(2) 0.0390(10) Uani d . 1 . N
H(8) -0.1264 0.1966 0.0818 0.050 Uiso d R 1 . H
H(8N) -0.1253 0.3173 0.1060 0.050 Uiso d PR 0.5 . H
N9 0.1996(3) 0.2945(3) 0.2989(2) 0.0370(10) Uani d . 1 . N
H(9) 0.2369 0.2500 0.3308 0.050 Uiso d R 1 . H
H(9N) 0.1315 0.3148 0.3208 0.050 Uiso d PR 0.5 . H
N10 0.5733(3) 0.3938(3) 0.1733(2) 0.0390(10) Uani d . 1 . N
H(10) 0.6145 0.4637 0.1608 0.050 Uiso d R 1 . H
H(10N) 0.6226 0.3490 0.2006 0.050 Uiso d PR 0.5 . H
C7 0.1846(3) 0.2164(3) -0.0234(2) 0.0350(10) Uani d . 1 . C
H(7A) 0.2233 0.1414 -0.0399 0.100 Uiso d R 1 . H
H(7B) 0.1345 0.2538 -0.0572 0.100 Uiso d R 1 . H
C8 0.0981(3) 0.1784(3) 0.0293(2) 0.0340(10) Uani d . 1 . C
H(8A) 0.1481 0.1482 0.0649 0.100 Uiso d R 1 . H
H(8B) 0.0441 0.1105 0.0151 0.100 Uiso d R 1 . H
C9 0.0189(3) 0.2885(3) 0.0505(2) 0.0370(10) Uani d . 1 . C
H(9A) 0.0730 0.3539 0.0675 0.100 Uiso d R 1 . H
H(9B) -0.0260 0.3226 0.0141 0.100 Uiso d R 1 . H
C10 -0.0193(3) 0.1949(3) 0.1598(2) 0.0420(10) Uani d . 1 . C
H(10A) 0.0311 0.1226 0.1496 0.100 Uiso d R 1 . H
H(10B) -0.0862 0.1658 0.1855 0.100 Uiso d R 1 . H
C11 0.0614(3) 0.2887(3) 0.1987(2) 0.0420(10) Uani d . 1 . C
H(11A) 0.0097 0.3523 0.2174 0.100 Uiso d R 1 . H
H(11B) 0.1201 0.3298 0.1718 0.100 Uiso d R 1 . H
C12 0.1301(3) 0.2131(3) 0.2505(2) 0.0420(10) Uani d . 1 . C
H(12A) 0.0705 0.1608 0.2715 0.100 Uiso d R 1 . H
H(12B) 0.1889 0.1577 0.2308 0.100 Uiso d R 1 . H
C13 0.2822(3) 0.3959(3) 0.2744(2) 0.0370(10) Uani d . 1 . C
H(13A) 0.3186 0.4436 0.3092 0.100 Uiso d R 1 . H
H(13B) 0.2326 0.4530 0.2484 0.100 Uiso d R 1 . H
C14 0.3870(3) 0.3410(3) 0.2350(2) 0.0360(10) Uani d . 1 . C
H(14A) 0.3513 0.2857 0.2030 0.100 Uiso d R 1 . H
H(14B) 0.4427 0.2919 0.2620 0.100 Uiso d R 1 . H
C15 0.4606(3) 0.4460(3) 0.2040(2) 0.0370(10) Uani d . 1 . C
H(15A) 0.4078 0.4870 0.1724 0.100 Uiso d R 1 . H
H(15B) 0.4850 0.5081 0.2354 0.100 Uiso d R 1 . H
C16 0.5530(3) 0.2978(3) 0.1215(2) 0.0390(10) Uani d . 1 . C
H(16A) 0.5089 0.2265 0.1385 0.100 Uiso d R 1 . H
H(16B) 0.6326 0.2681 0.1076 0.100 Uiso d R 1 . H
C17 0.4772(3) 0.3494(3) 0.0643(2) 0.0430(10) Uani d . 1 . C
H(17A) 0.5310 0.3653 0.0295 0.100 Uiso d R 1 . H
H(17B) 0.4385 0.4281 0.0760 0.100 Uiso d R 1 . H
C18 0.3773(3) 0.2554(3) 0.0448(2) 0.0480(10) Uani d . 1 . C
H(18A) 0.4167 0.1815 0.0276 0.100 Uiso d R 1 . H
H(18B) 0.3330 0.2298 0.0817 0.100 Uiso d R 1 . H

loop_
_atom_type_symbol
_atom_type_description
_atom_type_scat_dispersion_real
_atom_type_scat_dispersion_imag
_atom_type_scat_source
C C 0.0033 0.0016 'International Tables Vol C Tables 4.2.6.8 and 6.1.1.4'
H H 0.0000 0.0000 'International Tables Vol C Tables 4.2.6.8 and 6.1.1.4'
N N 0.0061 0.0033 'International Tables Vol C Tables 4.2.6.8 and 6.1.1.4'
Co Co 0.3494 0.9721 'International Tables Vol C Tables 4.2.6.8 and 6.1.1.4'
K K 0.2009 0.2494 'International Tables Vol C Tables 4.2.6.8 and 6.1.1.4'

loop_
_geom_angle_atom_site_label_1
_geom_angle_atom_site_label_2
_geom_angle_atom_site_label_3
_geom_angle_site_symmetry_1
_geom_angle_site_symmetry_3
_geom_angle
_geom_angle_publ_flag
N7 K1 N8 . 3_565 120.60(10) no
N7 K1 N9 . 4_565 82.70(10) no
N8 K1 N9 3_565 4_565 151.70(10) no
N7 K1 N10 . 3_665 104.80(10) no
N8 K1 N10 3_565 3_665 90.70(10) no
N9 K1 N10 4_565 3_665 98.80(10) no
C1 Co1 C2 . . 90.6(2) yes
C1 Co1 C3 . . 177.90(10) yes
C2 Co1 C3 . . 88.4(2) yes
C1 Co1 C4 . . 89.2(2) yes
C2 Co1 C4 . . 177.70(10) yes
C3 Co1 C4 . . 91.9(2) yes
C1 Co1 C5 . . 89.00(10) yes
C2 Co1 C5 . . 89.8(2) yes
C3 Co1 C5 . . 89.20(10) yes
C4 Co1 C5 . . 92.6(2) yes
C1 Co1 C6 . . 93.00(10) yes
C2 Co1 C6 . . 87.7(2) yes
C3 Co1 C6 . . 88.80(10) yes
C4 Co1 C6 . . 90.0(2) yes
C5 Co1 C6 . . 176.8(2) yes
Co1 C1 N1 . . 176.9(3) yes
Co1 C2 N2 . . 177.9(3) yes
Co1 C3 N3 . . 177.6(4) yes
Co1 C4 N4 . . 175.9(3) yes
Co1 C5 N5 . . 176.9(4) yes
Co1 C6 N6 . . 176.2(4) yes
K1 N7 C7 . . 86.5(2) no
K1 N7 C18 . . 157.3(2) no
C7 N7 C18 . . 113.4(3) no
C9 N8 C10 . . 117.0(3) no
C9 N8 K1 . 3_565 98.6(2) no
C10 N8 K1 . 3_565 112.2(2) no
C12 N9 C13 . . 117.2(3) no
C12 N9 K1 . 4_566 79.3(2) no
C13 N9 K1 . 4_566 145.7(2) no
C15 N10 C16 . . 117.7(3) no
C15 N10 K1 . 3_665 133.1(2) no
C16 N10 K1 . 3_665 97.8(2) no
N7 C7 C8 . . 114.7(3) no
C7 C8 C9 . . 112.0(3) no
N8 C9 C8 . . 113.1(3) no
N8 C10 C11 . . 112.5(3) no
C10 C11 C12 . . 107.2(3) no
N9 C12 C11 . . 113.8(3) no
N9 C13 C14 . . 111.7(3) no
C13 C14 C15 . . 111.0(3) no
N10 C15 C14 . . 110.9(3) no
N10 C16 C17 . . 113.2(3) no
C16 C17 C18 . . 109.5(3) no
N7 C18 C17 . . 112.4(3) no

loop_
_geom_bond_atom_site_label_1
_geom_bond_atom_site_label_2
_geom_bond_site_symmetry_2
_geom_bond_distance
_geom_bond_publ_flag
K1 N7 . 3.252(3) yes
K1 C7 . 3.497(4) yes
K1 N8 3_565 3.095(3) yes
K1 N9 4_565 3.352(3) yes
K1 N10 3_665 3.077(3) yes
Co1 C1 . 1.901(4) yes
Co1 C2 . 1.894(4) yes
Co1 C3 . 1.889(3) yes
Co1 C4 . 1.910(4) yes
Co1 C5 . 1.903(3) yes
Co1 C6 . 1.899(3) yes
C1 N1 . 1.142(5) yes
C2 N2 . 1.143(5) yes
C3 N3 . 1.151(5) yes
C4 N4 . 1.150(5) yes
C5 N5 . 1.140(5) yes
C6 N6 . 1.140(5) yes
N7 C7 . 1.502(5) yes
N7 C18 . 1.493(5) yes
N8 C9 . 1.503(5) yes
N8 C10 . 1.486(5) yes
N9 C12 . 1.508(5) yes
N9 C13 . 1.487(5) yes
N10 C15 . 1.490(5) yes
N10 C16 . 1.496(5) yes
C7 C8 . 1.520(5) no
C8 C9 . 1.510(5) no
C10 C11 . 1.529(5) no
C11 C12 . 1.518(6) no
C13 C14 . 1.527(5) no
C14 C15 . 1.516(5) no
C16 C17 . 1.529(6) no
C17 C18 . 1.502(5) no

loop_
_geom_contact_atom_site_label_1
_geom_contact_atom_site_label_2
_geom_contact_distance
_geom_contact_site_symmetry_2
_geom_contact_publ_flag
N1 N7 2.899(6) . no
N4 N8 2.909(6) 3_565 no
N6 N9 2.806(6) 2_555 no
N2 N10 2.916(6) 2_655 no
N5 N7 2.898(6) 3_665 no
